data_4338856
loop_
_publ_author_name
'Gerasimchuk, Nikolay'
'Maher, Tiffany'
'Durham, Paul'
'Domasevitch, Konstantin V.'
'Wilking, Janet'
'Mokhir, Andrew'

_publ_section_title
;
 Tin(IV) cyanoximates: synthesis, characterization, and cytotoxicity.
;
_journal_issue 18
_journal_name_full 'Inorganic chemistry'
_journal_page_first 7268
_journal_page_last 7284
_journal_paper_doi 10.1021/ic061354f
_journal_volume 46
_journal_year 2007
_chemical_formula_sum 'C38 H78 N6 O8 Sn4'
_chemical_formula_weight 1221.82
_chemical_name_systematic
;
 ?
;
_space_group_IT_number 15
_symmetry_cell_setting monoclinic
_symmetry_space_group_name_Hall '-C 2yc'
_symmetry_space_group_name_H-M 'C 1 2/c 1'
_atom_sites_solution_hydrogens geom
_atom_sites_solution_primary direct
_atom_sites_solution_secondary difmap
_audit_creation_method SHELXL-97
_cell_angle_alpha 90.00
_cell_angle_beta 100.2170(10)
_cell_angle_gamma 90.00
_cell_formula_units_Z 4
_cell_length_a 24.7571(15)
_cell_length_b 22.4751(14)
_cell_length_c 9.7846(6)
_cell_measurement_reflns_used 14117
_cell_measurement_temperature 220(2)
_cell_measurement_theta_max 25.93
_cell_measurement_theta_min 1.67
_cell_volume 5358.0(6)
_computing_cell_refinement 'SMART-NT (Bruker, 1998)'
_computing_data_collection 'SMART-NT (Bruker, 1998)'
_computing_data_reduction 'SMART-NT (Bruker, 1998)'
_computing_molecular_graphics 'Diamond 2.1e (Brandenburg, 1999)'
_computing_publication_material 'WinGX 1.700.00 (Farrugia, 1999)'
_computing_structure_refinement 'SHELXL-97 (Sheldrick, 1997)'
_computing_structure_solution 'SHELXS-97 (Sheldrick, 1997)'
_diffrn_ambient_temperature 220(2)
_diffrn_measured_fraction_theta_full 0.990
_diffrn_measured_fraction_theta_max 0.990
_diffrn_measurement_device_type 'Siemens SMART CCD area-detector diffractometer'
_diffrn_measurement_method '\w scans'
_diffrn_radiation_monochromator graphite
_diffrn_radiation_source 'fine-focus sealed tube'
_diffrn_radiation_type MoK\a
_diffrn_radiation_wavelength 0.71073
_diffrn_reflns_av_R_equivalents 0.0422
_diffrn_reflns_av_sigmaI/netI 0.0402
_diffrn_reflns_limit_h_max 30
_diffrn_reflns_limit_h_min -29
_diffrn_reflns_limit_k_max 27
_diffrn_reflns_limit_k_min -27
_diffrn_reflns_limit_l_max 7
_diffrn_reflns_limit_l_min -11
_diffrn_reflns_number 14117
_diffrn_reflns_theta_full 25.93
_diffrn_reflns_theta_max 25.93
_diffrn_reflns_theta_min 1.67
_diffrn_standards_decay_% 0
_exptl_absorpt_coefficient_mu 1.889
_exptl_absorpt_correction_T_max 0.7648
_exptl_absorpt_correction_T_min 0.5187
_exptl_absorpt_correction_type empirical
_exptl_absorpt_process_details 'SADABS (Sheldrick, 1996)'
_exptl_crystal_colour colorless
_exptl_crystal_density_diffrn 1.515
_exptl_crystal_density_method 'not measured'
_exptl_crystal_description prism
_exptl_crystal_F_000 2448
_exptl_crystal_size_max 0.40
_exptl_crystal_size_mid 0.25
_exptl_crystal_size_min 0.15
_refine_diff_density_max 1.219
_refine_diff_density_min -0.957
_refine_diff_density_rms 0.111
_refine_ls_extinction_coef 0.00036(11)
_refine_ls_extinction_expression Fc^*^=kFc[1+0.001xFc^2^\l^3^/sin(2\q)]^-1/4^
_refine_ls_extinction_method SHELXL
_refine_ls_goodness_of_fit_ref 1.074
_refine_ls_hydrogen_treatment mixed
_refine_ls_matrix_type full
_refine_ls_number_parameters 126
_refine_ls_number_reflns 5183
_refine_ls_number_restraints 0
_refine_ls_restrained_S_all 1.074
_refine_ls_R_factor_all 0.0706
_refine_ls_R_factor_gt 0.0531
_refine_ls_shift/su_max 0.007
_refine_ls_shift/su_mean 0.000
_refine_ls_structure_factor_coef Fsqd
_refine_ls_weighting_details 'calc w=1/[\s^2^(Fo^2^)+(0.1054P)^2^+0.0000P] where P=(Fo^2^+2Fc^2^)/3'
_refine_ls_weighting_scheme calc
_refine_ls_wR_factor_gt 0.1607
_refine_ls_wR_factor_ref 0.1730
_reflns_number_gt 3508
_reflns_number_total 5183
_reflns_threshold_expression >2sigma(I)
_cod_data_source_file ic061354f-file001.cif
_cod_data_source_block squeezed
_cod_depositor_comments
;
The following automatic conversions were performed:

'_symmetry_cell_setting' value 'Monoclinic' changed to 'monoclinic'
according to
/usr/data/users/saulius/automatic-downloads/retrospective/ACS/lib/dictionaries/cif_core.dic
dictionary named 'cif_core.dic' version 2.4.2 from 2011-04-26.

Automatic conversion script
Id: cif_fix_values 2281 2013-09-26 08:29:07Z andrius 
;
_cod_original_sg_symbol_H-M C2/c
_cod_database_code 4338856

loop_
_symmetry_equiv_pos_as_xyz
'x, y, z'
'-x, y, -z+1/2'
'x+1/2, y+1/2, z'
'-x+1/2, y+1/2, -z+1/2'
'-x, -y, -z'
'x, -y, z-1/2'
'-x+1/2, -y+1/2, -z'
'x+1/2, -y+1/2, z-1/2'

loop_
_atom_site_label
_atom_site_type_symbol
_atom_site_fract_x
_atom_site_fract_y
_atom_site_fract_z
_atom_site_U_iso_or_equiv
_atom_site_adp_type
_atom_site_occupancy
_atom_site_symmetry_multiplicity
_atom_site_calc_flag
_atom_site_refinement_flags
Sn1 Sn 0.32157(2) 0.13377(2) 0.95537(4) 0.0914(3) Uani 1 1 d .
Sn2 Sn 0.24281(2) 0.24924(2) 0.82692(4) 0.0836(2) Uani 1 1 d .
O1 O 0.33256(19) 0.12602(19) 1.1817(4) 0.0862(14) Uani 1 1 d .
O2 O 0.43979(16) 0.03823(18) 1.5517(4) 0.0703(10) Uani 1 1 d .
O3 O 0.2843(3) 0.1722(3) 0.7619(4) 0.132(3) Uani 1 1 d .
H3A H 0.2855 0.1590 0.6714 0.158 Uiso 1 1 calc R
O4 O 0.27732(19) 0.2038(2) 1.0014(4) 0.0830(13) Uani 1 1 d .
N1 N 0.36916(19) 0.0859(2) 1.2276(5) 0.0681(12) Uani 1 1 d .
N2 N 0.4467(2) 0.0058(2) 1.3358(5) 0.0777(14) Uani 1 1 d .
H2A H 0.4735 -0.0182 1.3678 0.093 Uiso 1 1 calc R
H2B H 0.4345 0.0079 1.2469 0.093 Uiso 1 1 calc R
N3 N 0.3330(3) 0.1439(3) 1.5203(7) 0.115(2) Uani 1 1 d .
C1 C 0.3810(2) 0.0806(3) 1.3603(5) 0.0649(14) Uani 1 1 d .
C2 C 0.4243(2) 0.0391(3) 1.4225(6) 0.0635(13) Uani 1 1 d .
C3 C 0.3545(3) 0.1156(3) 1.4515(6) 0.0816(18) Uani 1 1 d .
C10 C 0.3909(9) 0.1447(9) 0.947(3) 0.267(10) Uiso 1 1 d .
C20 C 0.2916(10) 0.0594(11) 0.926(3) 0.286(10) Uiso 1 1 d .
C30 C 0.1687(7) 0.2304(7) 0.738(2) 0.208(6) Uiso 1 1 d .
C40 C 0.2830(8) 0.3031(9) 0.739(2) 0.248(8) Uiso 1 1 d .

loop_
_atom_site_aniso_label
_atom_site_aniso_U_11
_atom_site_aniso_U_22
_atom_site_aniso_U_33
_atom_site_aniso_U_23
_atom_site_aniso_U_13
_atom_site_aniso_U_12
Sn1 0.1146(4) 0.1087(4) 0.0471(3) 0.0018(2) 0.0032(2) 0.0613(3)
Sn2 0.1029(4) 0.1136(4) 0.0332(3) 0.00953(19) 0.0091(2) 0.0566(3)
O1 0.103(3) 0.104(3) 0.050(2) 0.014(2) 0.011(2) 0.055(3)
O2 0.084(3) 0.093(3) 0.0323(19) 0.0055(17) 0.0074(17) 0.023(2)
O3 0.190(6) 0.163(5) 0.042(2) 0.007(3) 0.021(3) 0.131(5)
O4 0.108(3) 0.107(3) 0.0334(19) 0.0083(19) 0.0103(19) 0.058(3)
N1 0.074(3) 0.079(3) 0.050(3) 0.004(2) 0.006(2) 0.031(2)
N2 0.089(3) 0.109(4) 0.032(2) -0.003(2) 0.004(2) 0.039(3)
N3 0.144(6) 0.149(6) 0.060(4) 0.003(4) 0.038(4) 0.063(5)
C1 0.066(3) 0.090(4) 0.040(3) 0.008(2) 0.012(2) 0.017(3)
C2 0.063(3) 0.078(3) 0.049(3) 0.012(3) 0.008(2) 0.007(3)
C3 0.089(4) 0.114(5) 0.047(3) 0.005(3) 0.026(3) 0.037(4)

loop_
_atom_type_symbol
_atom_type_description
_atom_type_scat_dispersion_real
_atom_type_scat_dispersion_imag
_atom_type_scat_source
C C 0.0033 0.0016 'International Tables Vol C Tables 4.2.6.8 and 6.1.1.4'
H H 0.0000 0.0000 'International Tables Vol C Tables 4.2.6.8 and 6.1.1.4'
N N 0.0061 0.0033 'International Tables Vol C Tables 4.2.6.8 and 6.1.1.4'
O O 0.0106 0.0060 'International Tables Vol C Tables 4.2.6.8 and 6.1.1.4'
Sn Sn -0.6537 1.4246 'International Tables Vol C Tables 4.2.6.8 and 6.1.1.4'

loop_
_geom_angle_atom_site_label_1
_geom_angle_atom_site_label_2
_geom_angle_atom_site_label_3
_geom_angle
_geom_angle_site_symmetry_1
_geom_angle_site_symmetry_3
C10 Sn1 C20 119.6(10) . .
C10 Sn1 O4 118.5(7) . .
C20 Sn1 O4 121.9(7) . .
C10 Sn1 O3 100.1(8) . .
C20 Sn1 O3 97.4(8) . .
O4 Sn1 O3 73.45(15) . .
C10 Sn1 O1 96.4(8) . .
C20 Sn1 O1 93.6(8) . .
O4 Sn1 O1 79.10(14) . .
O3 Sn1 O1 152.27(15) . .
C40 Sn2 C30 118.5(8) . .
C40 Sn2 O4 121.9(6) . .
C30 Sn2 O4 119.3(6) . .
C40 Sn2 O4 105.0(6) . 7_557
C30 Sn2 O4 97.3(5) . 7_557
O4 Sn2 O4 73.06(16) . 7_557
C40 Sn2 O3 93.7(6) . .
C30 Sn2 O3 98.9(6) . .
O4 Sn2 O3 72.28(15) . .
O4 Sn2 O3 145.34(15) 7_557 .
N1 O1 Sn1 111.0(3) . .
Sn1 O3 Sn2 102.48(18) . .
Sn1 O4 Sn2 111.57(17) . .
Sn1 O4 Sn2 141.37(19) . 7_557
Sn2 O4 Sn2 106.94(16) . 7_557
C1 N1 O1 115.6(4) . .
N1 C1 C3 122.1(5) . .
N1 C1 C2 119.8(5) . .
C3 C1 C2 118.1(5) . .
O2 C2 N2 123.3(5) . .
O2 C2 C1 119.8(5) . .
N2 C2 C1 116.8(5) . .
N3 C3 C1 178.2(7) . .

loop_
_geom_bond_atom_site_label_1
_geom_bond_atom_site_label_2
_geom_bond_distance
_geom_bond_site_symmetry_2
Sn1 C10 1.75(2) .
Sn1 C20 1.83(2) .
Sn1 O4 2.013(4) .
Sn1 O3 2.136(4) .
Sn1 O1 2.190(4) .
Sn2 C40 1.87(2) .
Sn2 C30 1.932(18) .
Sn2 O4 2.042(4) .
Sn2 O4 2.117(4) 7_557
Sn2 O3 2.165(4) .
O1 N1 1.301(5) .
O2 C2 1.255(6) .
O4 Sn2 2.117(4) 7_557
N1 C1 1.285(7) .
N2 C2 1.323(7) .
N3 C3 1.127(8) .
C1 C3 1.433(8) .
C1 C2 1.469(8) .

loop_
_geom_torsion_atom_site_label_1
_geom_torsion_atom_site_label_2
_geom_torsion_atom_site_label_3
_geom_torsion_atom_site_label_4
_geom_torsion
_geom_torsion_site_symmetry_1
_geom_torsion_site_symmetry_4
C10 Sn1 O1 N1 -53.3(8) . .
C20 Sn1 O1 N1 67.0(8) . .
O4 Sn1 O1 N1 -171.2(4) . .
O3 Sn1 O1 N1 -179.6(5) . .
C10 Sn1 O3 Sn2 -113.5(8) . .
C20 Sn1 O3 Sn2 124.6(8) . .
O4 Sn1 O3 Sn2 3.4(2) . .
O1 Sn1 O3 Sn2 12.0(7) . .
C40 Sn2 O3 Sn1 119.0(7) . .
C30 Sn2 O3 Sn1 -121.5(6) . .
O4 Sn2 O3 Sn1 -3.4(2) . .
O4 Sn2 O3 Sn1 -4.5(6) 7_557 .
C10 Sn1 O4 Sn2 88.8(9) . .
C20 Sn1 O4 Sn2 -92.3(9) . .
O3 Sn1 O4 Sn2 -3.8(3) . .
O1 Sn1 O4 Sn2 -179.8(3) . .
C10 Sn1 O4 Sn2 -86.3(10) . 7_557
C20 Sn1 O4 Sn2 92.5(10) . 7_557
O3 Sn1 O4 Sn2 -179.0(5) . 7_557
O1 Sn1 O4 Sn2 5.1(4) . 7_557
C40 Sn2 O4 Sn1 -79.4(8) . .
C30 Sn2 O4 Sn1 94.2(6) . .
O4 Sn2 O4 Sn1 -176.8(4) 7_557 .
O3 Sn2 O4 Sn1 3.8(3) . .
C40 Sn2 O4 Sn2 97.5(8) . 7_557
C30 Sn2 O4 Sn2 -89.0(6) . 7_557
O4 Sn2 O4 Sn2 0.0 7_557 7_557
O3 Sn2 O4 Sn2 -179.4(3) . 7_557
Sn1 O1 N1 C1 175.8(4) . .
O1 N1 C1 C3 1.8(9) . .
O1 N1 C1 C2 -176.3(5) . .
N1 C1 C2 O2 172.8(6) . .
C3 C1 C2 O2 -5.3(9) . .
N1 C1 C2 N2 -4.3(9) . .
C3 C1 C2 N2 177.5(6) . .
N1 C1 C3 N3 -11(31) . .
C2 C1 C3 N3 167(31) . .
